data_2217288
loop_
_publ_author_name
'Sun, Xuan'

_publ_section_title
(Azido-\k<i>N</i>)[6-methoxy-2-(2-pyridylmethyliminomethyl)phenolato-\k^3^<i>N</i>,<i>N</i>',<i>O</i>^1^]copper(II)
_journal_coeditor_code SI2035
_journal_issue 1
_journal_name_full 'Acta Crystallographica Section E'
_journal_page_first m33
_journal_page_last m33
_journal_paper_doi 10.1107/S1600536807046260
_journal_volume 64
_journal_year 2008
_chemical_formula_iupac '[Cu (C14 H13 N2 O2) (N3)]'
_chemical_formula_moiety 'C14 H13 Cu N5 O2'
_chemical_formula_sum 'C14 H13 Cu N5 O2'
_chemical_formula_weight 346.83
_chemical_name_systematic
;
(Azido-\k<i>N</i>)[6-methoxy-2-(2-pyridylmethyliminomethyl)phenolato-
\k^3^<i>N</i>,<i>N'</i>,<i>O</i>^1^]copper(II)
;
_space_group_IT_number 2
_symmetry_cell_setting triclinic
_symmetry_space_group_name_Hall '-P 1'
_symmetry_space_group_name_H-M 'P -1'
_atom_sites_solution_hydrogens geom
_atom_sites_solution_primary direct
_atom_sites_solution_secondary difmap
_audit_creation_method SHELXL-97
_cell_angle_alpha 86.130(2)
_cell_angle_beta 81.155(2)
_cell_angle_gamma 76.289(3)
_cell_formula_units_Z 2
_cell_length_a 6.7197(2)
_cell_length_b 10.2820(2)
_cell_length_c 10.5549(5)
_cell_measurement_reflns_used 3207
_cell_measurement_temperature 293(2)
_cell_measurement_theta_max 27.49
_cell_measurement_theta_min 1.95
_cell_volume 699.69(4)
_computing_cell_refinement 'SAINT-Plus (Bruker, 2001)'
_computing_data_collection 'APEX2 (Bruker, 2004)'
_computing_data_reduction 'SAINT-Plus (Bruker, 2001)'
_computing_molecular_graphics 'XP (Sheldrick, 1998)'
_computing_publication_material 'SHELXL97 (Sheldrick, 1997) and XP (Sheldrick, 1998)'
_computing_structure_refinement 'SHELXL97 (Sheldrick, 1997)'
_computing_structure_solution 'SHELXS97 (Sheldrick, 1997)'
_diffrn_ambient_temperature 293(2)
_diffrn_measured_fraction_theta_full 0.996
_diffrn_measured_fraction_theta_max 0.996
_diffrn_measurement_device_type 'Bruker APEXII CCD area-detector'
_diffrn_measurement_method '\f and \w'
_diffrn_radiation_monochromator graphite
_diffrn_radiation_source 'fine-focus sealed tube'
_diffrn_radiation_type MoK\a
_diffrn_radiation_wavelength 0.71073
_diffrn_reflns_av_R_equivalents 0.0203
_diffrn_reflns_av_sigmaI/netI 0.0211
_diffrn_reflns_limit_h_max 8
_diffrn_reflns_limit_h_min -8
_diffrn_reflns_limit_k_max 13
_diffrn_reflns_limit_k_min -13
_diffrn_reflns_limit_l_max 13
_diffrn_reflns_limit_l_min -13
_diffrn_reflns_number 11804
_diffrn_reflns_theta_full 27.49
_diffrn_reflns_theta_max 27.49
_diffrn_reflns_theta_min 1.95
_diffrn_standards_decay_% 0
_diffrn_standards_interval_count 0
_diffrn_standards_interval_time 0
_diffrn_standards_number 0
_exptl_absorpt_coefficient_mu 1.576
_exptl_absorpt_correction_T_max 0.941
_exptl_absorpt_correction_T_min 0.892
_exptl_absorpt_correction_type multi-scan
_exptl_absorpt_process_details '(SADABS; Sheldrick, 2003)'
_exptl_crystal_colour brown
_exptl_crystal_density_diffrn 1.646
_exptl_crystal_density_method 'not measured'
_exptl_crystal_description 'tiny block'
_exptl_crystal_F_000 354
_exptl_crystal_size_max 0.10
_exptl_crystal_size_mid 0.06
_exptl_crystal_size_min 0.04
_refine_diff_density_max 0.353
_refine_diff_density_min -0.292
_refine_ls_extinction_method none
_refine_ls_goodness_of_fit_ref 0.992
_refine_ls_hydrogen_treatment constr
_refine_ls_matrix_type full
_refine_ls_number_parameters 199
_refine_ls_number_reflns 3207
_refine_ls_number_restraints 0
_refine_ls_restrained_S_all 0.992
_refine_ls_R_factor_all 0.0342
_refine_ls_R_factor_gt 0.0280
_refine_ls_shift/su_max 0.001
_refine_ls_shift/su_mean 0.000
_refine_ls_structure_factor_coef Fsqd
_refine_ls_weighting_details 'w=1/[\s^2^(Fo^2^)+(0.066P)^2^+0.0216P] where P=(Fo^2^+2Fc^2^)/3'
_refine_ls_weighting_scheme calc
_refine_ls_wR_factor_gt 0.0857
_refine_ls_wR_factor_ref 0.0900
_reflns_number_gt 2815
_reflns_number_total 3207
_reflns_threshold_expression I>2\s(I)
_cod_data_source_file si2035.cif
_cod_data_source_block I
_cod_depositor_comments
;
The following automatic conversions were performed:
'_symmetry_cell_setting' value 'Triclinic' changed to 'triclinic'
according to '/home/saulius/struct/CIF-dictionaries/cif_core.dic'
dictionary named 'cif_core.dic' version 2.4.1 from 2010-06-29.

Automatic conversion script
Id: cif_fix_enum 1527 2010-12-29 10:47:43Z saulius 

The following automatic conversions were performed:

'_symmetry_cell_setting' value 'Triclinic' changed to 'triclinic'
according to /home/saulius/struct/CIF-dictionaries/cif_core.dic
dictionary named 'cif_core.dic' version 2.4.1 from 2010-06-29.

Automatic conversion script
Id: cif_fix_values 1715 2011-07-08 13:25:40Z adriana 
;
_cod_database_code 2217288
_cod_database_fobs_code 2217288

loop_
_symmetry_equiv_pos_as_xyz
'x, y, z'
'-x, -y, -z'

loop_
_atom_site_type_symbol
_atom_site_label
_atom_site_fract_x
_atom_site_fract_y
_atom_site_fract_z
_atom_site_U_iso_or_equiv
_atom_site_adp_type
_atom_site_calc_flag
_atom_site_refinement_flags
_atom_site_occupancy
Cu Cu1 0.71363(3) 0.01027(2) 0.64642(2) 0.03501(10) Uani d . 1
O O1 0.6949(2) 0.15473(13) 0.52246(13) 0.0419(3) Uani d . 1
O O2 0.6515(3) 0.38174(15) 0.38914(16) 0.0527(4) Uani d . 1
N N1 0.6386(4) 0.1355(2) 0.78607(19) 0.0566(5) Uani d . 1
N N2 0.7302(3) 0.21856(17) 0.79457(17) 0.0483(4) Uani d . 1
N N3 0.8155(4) 0.2994(2) 0.8096(3) 0.0735(7) Uani d . 1
N N4 0.7379(2) -0.15134(16) 0.76640(16) 0.0373(3) Uani d . 1
N N5 0.7842(2) -0.12500(16) 0.51834(16) 0.0357(3) Uani d . 1
C C5 0.7893(3) -0.26937(19) 0.7095(2) 0.0380(4) Uani d . 1
C C8 0.7789(3) 0.0241(2) 0.33149(19) 0.0381(4) Uani d . 1
C C12 0.7057(3) 0.2671(2) 0.3210(2) 0.0411(4) Uani d . 1
C C13 0.7266(3) 0.14646(19) 0.39683(19) 0.0369(4) Uani d . 1
C C1 0.7074(3) -0.1514(2) 0.8959(2) 0.0459(5) Uani d . 1
H H1 0.6707 -0.0697 0.9363 0.055 Uiso calc R 1
C C2 0.7285(4) -0.2665(3) 0.9697(2) 0.0553(6) Uani d . 1
H H2 0.7077 -0.2630 1.0587 0.066 Uiso calc R 1
C C3 0.7806(4) -0.3881(2) 0.9112(2) 0.0530(6) Uani d . 1
H H3 0.7940 -0.4678 0.9599 0.064 Uiso calc R 1
C C4 0.8128(3) -0.3895(2) 0.7786(2) 0.0472(5) Uani d . 1
H H4 0.8498 -0.4703 0.7366 0.057 Uiso calc R 1
C C7 0.8033(3) -0.1038(2) 0.3957(2) 0.0399(4) Uani d . 1
H H7 0.8357 -0.1784 0.3448 0.048 Uiso calc R 1
C C9 0.8117(3) 0.0253(2) 0.1950(2) 0.0467(5) Uani d . 1
H H9 0.8470 -0.0553 0.1528 0.056 Uiso calc R 1
C C10 0.7921(3) 0.1424(2) 0.1258(2) 0.0511(5) Uani d . 1
H H10 0.8144 0.1418 0.0367 0.061 Uiso calc R 1
C C11 0.7386(3) 0.2640(2) 0.1881(2) 0.0460(5) Uani d . 1
H H11 0.7248 0.3439 0.1399 0.055 Uiso calc R 1
C C6 0.8206(3) -0.26431(19) 0.5655(2) 0.0426(4) Uani d . 1
H H6A 0.9607 -0.3110 0.5335 0.051 Uiso calc R 1
H H6B 0.7257 -0.3085 0.5347 0.051 Uiso calc R 1
C C14 0.6187(4) 0.5071(2) 0.3204(3) 0.0576(6) Uani d . 1
H H14A 0.5820 0.5784 0.3799 0.086 Uiso calc R 1
H H14B 0.5087 0.5137 0.2703 0.086 Uiso calc R 1
H H14C 0.7431 0.5138 0.2646 0.086 Uiso calc R 1

loop_
_atom_site_aniso_label
_atom_site_aniso_U_11
_atom_site_aniso_U_22
_atom_site_aniso_U_33
_atom_site_aniso_U_12
_atom_site_aniso_U_13
_atom_site_aniso_U_23
Cu1 0.03917(16) 0.03307(14) 0.03272(15) -0.00818(10) -0.00430(10) -0.00288(9)
O1 0.0541(8) 0.0374(7) 0.0338(7) -0.0092(6) -0.0065(6) -0.0025(5)
O2 0.0669(10) 0.0411(8) 0.0486(9) -0.0096(7) -0.0097(8) 0.0030(7)
N1 0.0808(14) 0.0462(10) 0.0410(11) -0.0179(10) 0.0068(10) -0.0107(8)
N2 0.0719(12) 0.0295(8) 0.0380(10) 0.0006(8) -0.0104(8) 0.0000(7)
N3 0.1041(19) 0.0387(11) 0.0809(17) -0.0149(11) -0.0245(14) -0.0045(10)
N4 0.0354(8) 0.0380(8) 0.0394(9) -0.0103(6) -0.0063(7) 0.0002(7)
N5 0.0347(8) 0.0356(8) 0.0373(9) -0.0081(6) -0.0056(7) -0.0028(6)
C5 0.0308(9) 0.0383(9) 0.0460(11) -0.0102(7) -0.0071(8) 0.0020(8)
C8 0.0348(9) 0.0458(10) 0.0343(10) -0.0103(8) -0.0047(8) -0.0024(8)
C12 0.0353(10) 0.0441(11) 0.0444(11) -0.0095(8) -0.0083(8) 0.0021(8)
C13 0.0306(9) 0.0443(10) 0.0364(11) -0.0092(7) -0.0063(7) 0.0007(8)
C1 0.0487(12) 0.0496(12) 0.0393(12) -0.0124(9) -0.0057(9) 0.0013(9)
C2 0.0554(13) 0.0672(15) 0.0434(13) -0.0178(11) -0.0073(10) 0.0111(11)
C3 0.0510(12) 0.0501(12) 0.0586(15) -0.0169(10) -0.0101(10) 0.0175(10)
C4 0.0432(11) 0.0391(10) 0.0608(14) -0.0130(8) -0.0094(10) 0.0055(9)
C7 0.0393(10) 0.0425(10) 0.0387(11) -0.0090(8) -0.0040(8) -0.0108(8)
C9 0.0495(12) 0.0569(12) 0.0345(11) -0.0123(9) -0.0060(9) -0.0072(9)
C10 0.0501(12) 0.0724(15) 0.0308(11) -0.0144(11) -0.0072(9) 0.0029(10)
C11 0.0412(11) 0.0548(12) 0.0432(12) -0.0140(9) -0.0107(9) 0.0108(9)
C6 0.0483(11) 0.0344(9) 0.0454(12) -0.0087(8) -0.0068(9) -0.0056(8)
C14 0.0596(14) 0.0430(12) 0.0701(16) -0.0115(10) -0.0144(12) 0.0093(11)

loop_
_atom_type_symbol
_atom_type_description
_atom_type_scat_dispersion_real
_atom_type_scat_dispersion_imag
_atom_type_scat_source
C C 0.0033 0.0016 'International Tables Vol C Tables 4.2.6.8 and 6.1.1.4'
H H 0.0000 0.0000 'International Tables Vol C Tables 4.2.6.8 and 6.1.1.4'
N N 0.0061 0.0033 'International Tables Vol C Tables 4.2.6.8 and 6.1.1.4'
O O 0.0106 0.0060 'International Tables Vol C Tables 4.2.6.8 and 6.1.1.4'
Cu Cu 0.3201 1.2651 'International Tables Vol C Tables 4.2.6.8 and 6.1.1.4'

loop_
_geom_angle_atom_site_label_1
_geom_angle_atom_site_label_2
_geom_angle_atom_site_label_3
_geom_angle
O1 Cu1 N1 90.95(7)
O1 Cu1 N5 93.59(6)
N1 Cu1 N5 175.35(7)
O1 Cu1 N4 175.78(5)
N4 Cu1 N5 82.20(7)
N1 Cu1 N4 93.26(8)
N1 N2 N3 176.4(2)
C13 O1 Cu1 127.21(13)
C12 O2 C14 118.41(18)
C12 C11 C10 120.8(2)
C12 C11 H11 119.6
C10 C11 H11 119.6
C7 N5 C6 117.27(17)
C7 N5 Cu1 126.15(14)
C6 N5 Cu1 116.57(13)
C5 N4 C1 118.20(18)
C5 N4 Cu1 115.20(14)
C1 N4 Cu1 126.61(14)
C3 C4 C5 119.0(2)
C3 C4 H4 120.5
C5 C4 H4 120.5
N5 C7 C8 125.60(18)
N5 C7 H7 117.2
C8 C7 H7 117.2
O1 C13 C8 124.15(18)
O1 C13 C12 118.36(17)
C8 C13 C12 117.49(18)
O2 C12 C11 124.42(19)
O2 C12 C13 114.87(18)
C11 C12 C13 120.70(19)
N4 C5 C4 122.2(2)
N4 C5 C6 116.27(17)
C4 C5 C6 121.54(18)
N4 C1 C2 122.5(2)
N4 C1 H1 118.8
C2 C1 H1 118.8
C4 C3 C2 118.7(2)
C4 C3 H3 120.6
C2 C3 H3 120.6
C10 C9 C8 120.8(2)
C10 C9 H9 119.6
C8 C9 H9 119.6
N2 N1 Cu1 122.36(17)
N5 C6 C5 109.75(16)
N5 C6 H6A 109.7
C5 C6 H6A 109.7
N5 C6 H6B 109.7
C5 C6 H6B 109.7
H6A C6 H6B 108.2
C9 C8 C13 120.07(19)
C9 C8 C7 116.64(19)
C13 C8 C7 123.29(19)
O2 C14 H14A 109.5
O2 C14 H14B 109.5
H14A C14 H14B 109.5
O2 C14 H14C 109.5
H14A C14 H14C 109.5
H14B C14 H14C 109.5
C1 C2 C3 119.4(2)
C1 C2 H2 120.3
C3 C2 H2 120.3
C9 C10 C11 120.1(2)
C9 C10 H10 119.9
C11 C10 H10 119.9

loop_
_geom_bond_atom_site_label_1
_geom_bond_atom_site_label_2
_geom_bond_distance
Cu1 O1 1.9062(14)
Cu1 N1 1.9504(19)
Cu1 N4 2.0106(16)
Cu1 N5 1.9315(16)
N1 N2 1.181(3)
N2 N3 1.147(3)
O1 C13 1.316(2)
O2 C12 1.368(3)
O2 C14 1.423(3)
C11 C12 1.387(3)
C11 C10 1.397(3)
C11 H11 0.93
N5 C7 1.290(3)
N5 C6 1.461(2)
N4 C5 1.338(3)
N4 C1 1.351(3)
C4 C3 1.384(3)
C4 C5 1.380(3)
C4 H4 0.93
C7 C8 1.423(3)
C7 H7 0.93
C13 C8 1.419(3)
C13 C12 1.420(3)
C5 C6 1.500(3)
C1 C2 1.364(3)
C1 H1 0.93
C3 C2 1.377(4)
C3 H3 0.93
C9 C10 1.355(3)
C9 C8 1.423(3)
C9 H9 0.93
C6 H6A 0.97
C6 H6B 0.97
C14 H14A 0.96
C14 H14B 0.96
C14 H14C 0.96
C2 H2 0.93
C10 H10 0.93

loop_
_geom_hbond_atom_site_label_D
_geom_hbond_atom_site_label_H
_geom_hbond_atom_site_label_A
_geom_hbond_site_symmetry_A
_geom_hbond_distance_DH
_geom_hbond_distance_HA
_geom_hbond_distance_DA
_geom_hbond_angle_DHA
C4 H4 N3 1_545 0.930 2.492 3.189(2) 131.92
